data_4062880
_journal_name_full Organometallics
_journal_paper_doi 10.1021/om0497339
_journal_year 2004
_chemical_formula_moiety 'C14 H13 N Se '
_chemical_formula_sum 'C14 H13 N Se'
_chemical_formula_weight 274.22
_space_group_IT_number 14
_symmetry_cell_setting monoclinic
_symmetry_space_group_name_Hall '-P 2yab'
_symmetry_space_group_name_H-M 'P 1 21/a 1'
_cell_angle_alpha 90
_cell_angle_beta 97.759(10)
_cell_angle_gamma 90
_cell_formula_units_Z 4
_cell_length_a 9.487(1)
_cell_length_b 10.136(2)
_cell_length_c 13.331(3)
_cell_measurement_temperature 296.2
_cell_volume 1270.0(4)
_exptl_crystal_density_diffrn 1.434
_cod_original_sg_symbol_H-M 'P 21/a'
_cod_database_code 4062880

loop_
_symmetry_equiv_pos_as_xyz
x,y,z
1/2-x,1/2+y,-z
-x,-y,-z
1/2+x,1/2-y,z

loop_
_atom_site_label
_atom_site_type_symbol
_atom_site_fract_x
_atom_site_fract_y
_atom_site_fract_z
_atom_site_U_iso_or_equiv
_atom_site_adp_type
_atom_site_occupancy
_atom_site_calc_flag
_atom_site_refinement_flags
_atom_site_disorder_assembly
_atom_site_disorder_group
Se(1) Se 0.11276(6) 0.54477(7) 0.78180(6) 0.0748(2) Uani 1.00 d . . .
N(1) N 0.3584(4) 0.6941(5) 0.7825(3) 0.051(1) Uani 1.00 d . . .
C(1) C 0.2315(5) 0.6638(5) 0.7355(4) 0.049(2) Uani 1.00 d . . .
C(2) C 0.1877(6) 0.7352(7) 0.6401(5) 0.066(2) Uani 1.00 d . . .
C(3) C 0.1009(9) 0.6789(8) 0.5616(7) 0.105(3) Uani 1.00 d . . .
C(4) C 0.065(1) 0.745(2) 0.4706(9) 0.157(5) Uani 1.00 d . . .
C(5) C 0.108(1) 0.869(2) 0.4598(10) 0.176(6) Uani 1.00 d . . .
C(6) C 0.1885(10) 0.936(1) 0.5420(9) 0.137(4) Uani 1.00 d . . .
C(7) C 0.2255(7) 0.8679(9) 0.6325(6) 0.093(3) Uani 1.00 d . . .
C(8) C 0.4212(5) 0.6442(6) 0.8816(4) 0.056(2) Uani 1.00 d . . .
C(9) C 0.5449(5) 0.5511(6) 0.8743(4) 0.048(2) Uani 1.00 d . . .
C(10) C 0.6787(5) 0.5827(6) 0.9207(4) 0.059(2) Uani 1.00 d . . .
C(11) C 0.7893(6) 0.4971(8) 0.9156(6) 0.082(3) Uani 1.00 d . . .
C(12) C 0.7674(9) 0.3809(9) 0.8666(7) 0.099(3) Uani 1.00 d . . .
C(13) C 0.6324(9) 0.3483(7) 0.8196(6) 0.095(3) Uani 1.00 d . . .
C(14) C 0.5228(6) 0.4345(7) 0.8247(5) 0.072(2) Uani 1.00 d . . .
H(1) H 0.0644 0.5926 0.5694 0.1265 Uiso 1.00 calc . . .
H(2) H 0.0083 0.7027 0.4159 0.1884 Uiso 1.00 calc . . .
H(3) H 0.0855 0.9132 0.3965 0.2122 Uiso 1.00 calc . . .
H(4) H 0.2166 1.0256 0.5355 0.1643 Uiso 1.00 calc . . .
H(5) H 0.2767 0.9116 0.6892 0.1123 Uiso 1.00 calc . . .
H(6) H 0.407(5) 0.758(6) 0.752(4) 0.07(1) Uiso 1.00 calc . . .
H(7) H 0.4545 0.7168 0.9233 0.0670 Uiso 1.00 calc . . .
H(8) H 0.3501 0.5983 0.9114 0.0670 Uiso 1.00 calc . . .
H(9) H 0.6946 0.6637 0.9564 0.0707 Uiso 1.00 calc . . .
H(10) H 0.8823 0.5198 0.9466 0.0981 Uiso 1.00 calc . . .
H(11) H 0.8443 0.3214 0.8643 0.1184 Uiso 1.00 calc . . .
H(12) H 0.6166 0.2672 0.7844 0.1144 Uiso 1.00 calc . . .
H(13) H 0.4300 0.4125 0.7931 0.0862 Uiso 1.00 calc . . .

loop_
_atom_site_aniso_label
_atom_site_aniso_U_11
_atom_site_aniso_U_22
_atom_site_aniso_U_33
_atom_site_aniso_U_12
_atom_site_aniso_U_13
_atom_site_aniso_U_23
Se(1) 0.0599(4) 0.0636(5) 0.1007(6) -0.0067(4) 0.0101(3) 0.0118(5)
N(1) 0.046(3) 0.054(3) 0.054(3) 0.006(2) 0.009(2) 0.008(3)
C(1) 0.045(3) 0.050(4) 0.050(4) 0.009(3) 0.003(3) -0.002(3)
C(2) 0.056(3) 0.075(5) 0.064(5) 0.009(3) 0.001(3) 0.007(4)
C(3) 0.119(6) 0.097(7) 0.090(6) 0.003(5) -0.020(5) 0.006(5)
C(4) 0.18(1) 0.17(1) 0.103(9) 0.05(1) -0.039(8) 0.010(9)
C(5) 0.18(1) 0.24(2) 0.100(9) 0.03(1) -0.011(8) 0.08(1)
C(6) 0.116(7) 0.15(1) 0.138(9) 0.006(7) 0.010(6) 0.074(8)
C(7) 0.084(5) 0.106(6) 0.086(6) -0.005(5) -0.003(4) 0.040(5)
C(8) 0.054(3) 0.062(4) 0.050(4) 0.007(3) 0.005(3) 0.003(3)
C(9) 0.049(3) 0.050(3) 0.045(3) 0.003(3) 0.008(2) 0.012(3)
C(10) 0.043(3) 0.069(4) 0.063(4) -0.005(3) 0.005(3) 0.012(3)
C(11) 0.050(4) 0.100(6) 0.095(6) 0.016(4) 0.008(3) 0.042(5)
C(12) 0.096(6) 0.084(6) 0.128(7) 0.049(5) 0.056(6) 0.046(6)
C(13) 0.114(6) 0.062(5) 0.116(7) 0.007(5) 0.033(5) -0.010(5)
C(14) 0.069(4) 0.063(5) 0.083(5) 0.003(4) 0.005(3) 0.001(4)

loop_
_geom_bond_atom_site_label_1
_geom_bond_atom_site_label_2
_geom_bond_distance
_geom_bond_site_symmetry_1
_geom_bond_site_symmetry_2
_geom_bond_publ_flag
Se(1) C(1) 1.815(5) . . yes
N(1) C(1) 1.316(6) . . yes
N(1) C(8) 1.464(7) . . yes
C(1) C(2) 1.473(8) . . yes
C(2) C(3) 1.367(9) . . yes
C(2) C(7) 1.400(9) . . yes
C(3) C(4) 1.39(1) . . yes
C(4) C(5) 1.34(2) . . yes
C(5) C(6) 1.42(2) . . yes
C(6) C(7) 1.40(1) . . yes
C(8) C(9) 1.519(7) . . yes
C(9) C(10) 1.373(7) . . yes
C(9) C(14) 1.356(8) . . yes
C(10) C(11) 1.370(9) . . yes
C(11) C(12) 1.35(1) . . yes
C(12) C(13) 1.388(10) . . yes
C(13) C(14) 1.366(9) . . yes

loop_
_cod_related_entry_id
_cod_related_entry_database
_cod_related_entry_code
1 ChemSpider 21153570
